data_1548475
loop_
_publ_author_name
'Milan Bergeron-Brlek'
'Michael Meanwell'
'Robert Britton'

_publ_section_title
;
 Direct synthesis of imino-C-nucleoside analogues and other biologically
 active iminosugars
;
_journal_name_full 'Nature Communications'
_journal_page_first 6903
_journal_paper_doi 10.1038/ncomms7903
_journal_volume 6
_journal_year 2015
_chemical_absolute_configuration syn
_chemical_formula_sum 'C19 H25 N O6'
_chemical_formula_weight 363.40
_space_group_crystal_system orthorhombic
_space_group_IT_number 19
_space_group_name_Hall 'P 2ac 2ab'
_space_group_name_H-M_alt 'P 21 21 21'
_symmetry_space_group_name_Hall 'P 2ac 2ab'
_symmetry_space_group_name_H-M 'P 21 21 21'
_atom_sites_solution_hydrogens geom
_cell_angle_alpha 90
_cell_angle_beta 90
_cell_angle_gamma 90
_cell_formula_units_Z 4
_cell_length_a 8.8437(9)
_cell_length_b 13.3090(13)
_cell_length_c 16.8901(17)
_cell_measurement_reflns_used 2246
_cell_measurement_temperature 296(2)
_cell_measurement_theta_max 22.12
_cell_measurement_theta_min 2.60
_cell_volume 1988.0(3)
_computing_cell_refinement 'Bruker SAINT'
_computing_data_collection 'Bruker APEX2'
_computing_data_reduction 'Bruker SAINT'
_computing_molecular_graphics 'Bruker SHELXTL'
_computing_publication_material 'Bruker SHELXTL'
_computing_structure_refinement 'SHELXL-2014 (Sheldrick 2014)'
_computing_structure_solution 'SHELXS-97 (Sheldrick 2008)'
_diffrn_ambient_temperature 296(2)
_diffrn_measured_fraction_theta_full 0.998
_diffrn_measured_fraction_theta_max 0.998
_diffrn_measurement_device_type 'Bruker APEX-II CCD'
_diffrn_measurement_method '\f and \w scans'
_diffrn_radiation_type MoK\a
_diffrn_radiation_wavelength 0.71073
_diffrn_reflns_av_R_equivalents 0.0133
_diffrn_reflns_av_unetI/netI 0.0250
_diffrn_reflns_Laue_measured_fraction_full 0.998
_diffrn_reflns_Laue_measured_fraction_max 0.998
_diffrn_reflns_limit_h_max 10
_diffrn_reflns_limit_h_min -7
_diffrn_reflns_limit_k_max 16
_diffrn_reflns_limit_k_min -16
_diffrn_reflns_limit_l_max 20
_diffrn_reflns_limit_l_min -16
_diffrn_reflns_number 6544
_diffrn_reflns_point_group_measured_fraction_full 0.996
_diffrn_reflns_point_group_measured_fraction_max 0.996
_diffrn_reflns_theta_full 25.242
_diffrn_reflns_theta_max 25.341
_diffrn_reflns_theta_min 1.948
_exptl_absorpt_coefficient_mu 0.090
_exptl_absorpt_correction_T_max 0.7452
_exptl_absorpt_correction_T_min 0.7072
_exptl_absorpt_correction_type multi-scan
_exptl_absorpt_process_details '(Sheldrich , 1996)'
_exptl_crystal_colour colourless
_exptl_crystal_density_diffrn 1.214
_exptl_crystal_description Block
_exptl_crystal_F_000 776
_exptl_crystal_size_max 0.936
_exptl_crystal_size_mid 0.512
_exptl_crystal_size_min 0.320
_refine_diff_density_max 0.135
_refine_diff_density_min -0.099
_refine_diff_density_rms 0.024
_refine_ls_abs_structure_details
;
 Flack x determined using 950 quotients [(I+)-(I-)]/[(I+)+(I-)]
 (Parsons and Flack (2004), Acta Cryst. A60, s61).
;
_refine_ls_abs_structure_Flack 0.2(4)
_refine_ls_extinction_coef .
_refine_ls_extinction_method none
_refine_ls_goodness_of_fit_ref 1.018
_refine_ls_hydrogen_treatment constr
_refine_ls_matrix_type full
_refine_ls_number_parameters 239
_refine_ls_number_reflns 3616
_refine_ls_number_restraints 192
_refine_ls_restrained_S_all 1.026
_refine_ls_R_factor_all 0.0605
_refine_ls_R_factor_gt 0.0389
_refine_ls_shift/su_max 0.001
_refine_ls_shift/su_mean 0.000
_refine_ls_structure_factor_coef Fsqd
_refine_ls_weighting_details
;
 w=1/[\s^2^(Fo^2^)+(0.0501P)^2^+0.1363P]
 where P=(Fo^2^+2Fc^2^)/3
;
_refine_ls_weighting_scheme calc
_refine_ls_wR_factor_gt 0.0911
_refine_ls_wR_factor_ref 0.1024
_reflns_Friedel_coverage 0.739
_reflns_Friedel_fraction_full 0.992
_reflns_Friedel_fraction_max 0.992
_reflns_number_gt 2684
_reflns_number_total 3616
_reflns_threshold_expression 'I > 2\s(I)'
_cod_data_source_file ncomms7903-s3.cif
_cod_data_source_block mo_1MM046_0m_a
_cod_depositor_comments
;
The following automatic conversions were performed:

'_exptl_absorpt_correction_type' value 'Multi-scan' changed to
'multi-scan' according to the built-in table from CIF Core dictionary
named 'cif_core.dic' version 2.4.1 from 2010-06-29.

Automatic conversion script
Id: cif_fix_values 5376 2017-05-30 11:51:03Z andrius 
;
_cod_database_code 1548475
_shelx_space_group_comment
;
The symmetry employed for this shelxl refinement is uniquely defined
by the following loop, which should always be used as a source of
symmetry information in preference to the above space-group names.
They are only intended as comments.
;
_shelx_estimated_absorpt_t_min 0.920
_shelx_estimated_absorpt_t_max 0.972
_shelxl_version_number 2013-2

loop_
_space_group_symop_operation_xyz
'x, y, z'
'-x+1/2, -y, z+1/2'
'-x, y+1/2, -z+1/2'
'x+1/2, -y+1/2, -z'

loop_
_atom_site_label
_atom_site_type_symbol
_atom_site_fract_x
_atom_site_fract_y
_atom_site_fract_z
_atom_site_U_iso_or_equiv
_atom_site_adp_type
_atom_site_occupancy
_atom_site_site_symmetry_order
_atom_site_calc_flag
_atom_site_refinement_flags_posn
_atom_site_refinement_flags_adp
_atom_site_refinement_flags_occupancy
_atom_site_disorder_assembly
_atom_site_disorder_group
O1 O 0.7361(2) 0.21099(14) 0.20382(13) 0.0690(6) Uani 1 1 d . U . . .
N1 N 0.3801(3) 0.35922(16) 0.21393(14) 0.0598(6) Uani 1 1 d . U . . .
C1 C 0.5771(3) 0.23271(19) 0.2138(2) 0.0640(8) Uani 1 1 d . U . . .
H1A H 0.5441 0.2085 0.2652 0.077 Uiso 1 1 calc R U . . .
H1B H 0.5196 0.1975 0.1736 0.077 Uiso 1 1 calc R U . . .
C2 C 0.5456(3) 0.34484(18) 0.20777(17) 0.0544(7) Uani 1 1 d . U . . .
H2 H 0.5820 0.3706 0.1569 0.065 Uiso 1 1 calc R U . . .
O2 O 0.6503(2) 0.50610(12) 0.24791(11) 0.0602(5) Uani 1 1 d . U . . .
O3 O 0.4921(3) 0.50101(13) 0.38411(10) 0.0667(6) Uani 1 1 d . U . . .
C3 C 0.6142(3) 0.40517(19) 0.27514(17) 0.0568(7) Uani 1 1 d . U . . .
H3 H 0.7007 0.3714 0.2998 0.068 Uiso 1 1 calc R U . . .
O4 O 0.7129(3) 0.22750(19) 0.07309(15) 0.0889(7) Uani 1 1 d . U . . .
C4 C 0.4817(3) 0.4167(2) 0.33090(17) 0.0595(7) Uani 1 1 d . U . . .
H4 H 0.4681 0.3547 0.3613 0.071 Uiso 1 1 calc R U . . .
C5 C 0.3482(3) 0.4323(2) 0.27719(17) 0.0587(7) Uani 1 1 d . U . . .
H5 H 0.3518 0.5004 0.2552 0.070 Uiso 1 1 calc R U . . .
O5 O 0.8673(3) 0.45078(19) 0.19736(16) 0.0933(8) Uani 1 1 d . U . . .
C6 C 0.1969(4) 0.4155(3) 0.3162(2) 0.0867(11) Uani 1 1 d . U . . .
H6A H 0.1180 0.4230 0.2776 0.130 Uiso 1 1 calc R U . . .
H6B H 0.1830 0.4639 0.3577 0.130 Uiso 1 1 calc R U . . .
H6C H 0.1934 0.3490 0.3381 0.130 Uiso 1 1 calc R U . . .
O6 O 0.6462(4) 0.4167(2) 0.46164(18) 0.1248(11) Uani 1 1 d . U . . .
C8 C 0.3300(4) 0.4780(2) 0.09995(17) 0.0618(7) Uani 1 1 d . U . . .
C7 C 0.3021(4) 0.3780(2) 0.1384(2) 0.0728(9) Uani 1 1 d . U . . .
H7A H 0.1942 0.3712 0.1473 0.087 Uiso 1 1 calc R U . . .
H7B H 0.3316 0.3258 0.1014 0.087 Uiso 1 1 calc R U . . .
C9 C 0.4511(4) 0.4949(3) 0.05091(19) 0.0854(10) Uani 1 1 d . U . . .
H9 H 0.5163 0.4421 0.0392 0.102 Uiso 1 1 calc R U . . .
C10 C 0.4783(5) 0.5883(4) 0.0185(2) 0.1035(13) Uani 1 1 d . U . . .
H10 H 0.5619 0.5983 -0.0140 0.124 Uiso 1 1 calc R U . . .
C11 C 0.3827(7) 0.6656(3) 0.0342(3) 0.1091(14) Uani 1 1 d . U . . .
H11 H 0.3993 0.7284 0.0117 0.131 Uiso 1 1 calc R U . . .
C12 C 0.2655(7) 0.6511(3) 0.0818(3) 0.1088(14) Uani 1 1 d . U . . .
H12 H 0.2020 0.7047 0.0937 0.131 Uiso 1 1 calc R U . . .
C13 C 0.2363(4) 0.5581(3) 0.1139(2) 0.0861(10) Uani 1 1 d . U . . .
H13 H 0.1514 0.5495 0.1456 0.103 Uiso 1 1 calc R U . . .
C14 C 0.7792(4) 0.5182(2) 0.20864(19) 0.0661(8) Uani 1 1 d . U . . .
C15 C 0.7961(4) 0.6228(3) 0.1783(2) 0.0862(10) Uani 1 1 d . U . . .
H15A H 0.9015 0.6381 0.1720 0.129 Uiso 1 1 calc R U . . .
H15B H 0.7519 0.6690 0.2154 0.129 Uiso 1 1 calc R U . . .
H15C H 0.7458 0.6288 0.1282 0.129 Uiso 1 1 calc R U . . .
C16 C 0.7897(4) 0.2117(2) 0.1298(2) 0.0695(8) Uani 1 1 d . U . . .
C17 C 0.9557(4) 0.1906(3) 0.1288(3) 0.0987(12) Uani 1 1 d . U . . .
H17A H 0.9946 0.2019 0.0765 0.148 Uiso 1 1 calc R U . . .
H17B H 0.9731 0.1219 0.1437 0.148 Uiso 1 1 calc R U . . .
H17C H 1.0059 0.2343 0.1655 0.148 Uiso 1 1 calc R U . . .
C18 C 0.5792(4) 0.4915(2) 0.44773(19) 0.0728(9) Uani 1 1 d . U . . .
C19 C 0.5812(5) 0.5848(3) 0.4960(2) 0.0950(12) Uani 1 1 d . U . . .
H19A H 0.6603 0.6282 0.4774 0.143 Uiso 1 1 calc R U . . .
H19B H 0.5991 0.5680 0.5504 0.143 Uiso 1 1 calc R U . . .
H19C H 0.4856 0.6184 0.4912 0.143 Uiso 1 1 calc R U . . .

loop_
_atom_site_aniso_label
_atom_site_aniso_U_11
_atom_site_aniso_U_22
_atom_site_aniso_U_33
_atom_site_aniso_U_23
_atom_site_aniso_U_13
_atom_site_aniso_U_12
O1 0.0861(14) 0.0474(10) 0.0736(14) -0.0001(10) 0.0062(12) 0.0099(10)
N1 0.0648(15) 0.0450(12) 0.0696(15) -0.0086(12) -0.0022(13) -0.0018(10)
C1 0.074(2) 0.0458(15) 0.072(2) -0.0029(14) 0.0108(16) 0.0035(13)
C2 0.0661(17) 0.0410(14) 0.0563(16) -0.0026(12) 0.0016(14) 0.0001(12)
O2 0.0590(11) 0.0433(9) 0.0782(12) -0.0082(10) 0.0035(10) -0.0019(9)
O3 0.0981(16) 0.0501(10) 0.0519(11) -0.0054(9) -0.0070(10) 0.0113(11)
C3 0.0658(17) 0.0427(13) 0.0620(17) -0.0013(12) -0.0056(14) 0.0062(12)
O4 0.1034(18) 0.0902(17) 0.0731(16) -0.0052(14) 0.0105(14) -0.0174(15)
C4 0.0779(19) 0.0414(14) 0.0593(16) -0.0017(13) 0.0013(15) 0.0060(14)
C5 0.0660(17) 0.0478(14) 0.0622(17) -0.0053(13) 0.0022(15) 0.0043(13)
O5 0.0748(15) 0.0886(16) 0.117(2) 0.0017(15) 0.0207(15) 0.0153(13)
C6 0.079(2) 0.079(2) 0.102(3) -0.007(2) 0.018(2) 0.0024(19)
O6 0.167(3) 0.0838(17) 0.124(2) -0.0145(16) -0.074(2) 0.0385(19)
C8 0.0616(18) 0.0659(18) 0.0579(16) -0.0109(14) -0.0143(15) -0.0014(14)
C7 0.073(2) 0.0629(17) 0.082(2) -0.0155(16) -0.0185(18) -0.0064(16)
C9 0.086(2) 0.108(3) 0.0621(19) 0.004(2) -0.0051(18) 0.015(2)
C10 0.104(3) 0.133(3) 0.073(2) 0.028(3) -0.007(2) -0.018(3)
C11 0.162(4) 0.088(3) 0.077(3) 0.009(2) -0.028(3) -0.019(3)
C12 0.161(4) 0.078(3) 0.087(3) 0.004(2) -0.011(3) 0.030(3)
C13 0.089(2) 0.084(2) 0.084(2) -0.0026(19) 0.0000(19) 0.019(2)
C14 0.0590(17) 0.0655(18) 0.074(2) -0.0108(16) 0.0004(16) 0.0001(16)
C15 0.084(2) 0.0675(19) 0.107(3) -0.0031(19) 0.017(2) -0.0117(18)
C16 0.087(2) 0.0432(15) 0.078(2) -0.0071(16) 0.0146(19) -0.0072(16)
C17 0.088(3) 0.077(2) 0.131(3) -0.001(2) 0.024(2) -0.001(2)
C18 0.090(2) 0.0611(18) 0.0672(19) 0.0022(17) -0.0135(17) 0.0075(17)
C19 0.135(3) 0.080(2) 0.070(2) -0.0180(19) -0.023(2) 0.010(2)

loop_
_atom_type_symbol
_atom_type_description
_atom_type_scat_dispersion_real
_atom_type_scat_dispersion_imag
_atom_type_scat_source
C C 0.0033 0.0016 'International Tables Vol C Tables 4.2.6.8 and 6.1.1.4'
H H 0.0000 0.0000 'International Tables Vol C Tables 4.2.6.8 and 6.1.1.4'
N N 0.0061 0.0033 'International Tables Vol C Tables 4.2.6.8 and 6.1.1.4'
O O 0.0106 0.0060 'International Tables Vol C Tables 4.2.6.8 and 6.1.1.4'

loop_
_geom_angle_atom_site_label_1
_geom_angle_atom_site_label_2
_geom_angle_atom_site_label_3
_geom_angle
_geom_angle_site_symmetry_1
_geom_angle_site_symmetry_3
C16 O1 C1 116.9(3) . .
C7 N1 C5 115.3(2) . .
C7 N1 C2 115.1(2) . .
C5 N1 C2 109.0(2) . .
O1 C1 C2 111.5(2) . .
N1 C2 C3 105.9(2) . .
N1 C2 C1 107.6(2) . .
C3 C2 C1 113.3(2) . .
C14 O2 C3 117.3(2) . .
C18 O3 C4 117.9(2) . .
O2 C3 C4 105.8(2) . .
O2 C3 C2 109.8(2) . .
C4 C3 C2 102.2(2) . .
O3 C4 C5 108.6(2) . .
O3 C4 C3 114.8(2) . .
C5 C4 C3 104.3(2) . .
N1 C5 C4 101.4(2) . .
N1 C5 C6 112.9(2) . .
C4 C5 C6 114.4(3) . .
C13 C8 C9 116.6(3) . .
C13 C8 C7 121.1(3) . .
C9 C8 C7 122.3(3) . .
N1 C7 C8 116.7(2) . .
C8 C9 C10 121.6(4) . .
C11 C10 C9 119.8(4) . .
C12 C11 C10 119.6(4) . .
C11 C12 C13 121.1(4) . .
C8 C13 C12 121.3(4) . .
O5 C14 O2 122.9(3) . .
O5 C14 C15 125.3(3) . .
O2 C14 C15 111.8(3) . .
O4 C16 O1 123.4(3) . .
O4 C16 C17 125.7(4) . .
O1 C16 C17 110.9(4) . .
O6 C18 O3 122.1(3) . .
O6 C18 C19 126.1(3) . .
O3 C18 C19 111.8(3) . .

loop_
_geom_bond_atom_site_label_1
_geom_bond_atom_site_label_2
_geom_bond_distance
_geom_bond_site_symmetry_2
O1 C16 1.338(4) .
O1 C1 1.446(3) .
N1 C7 1.471(4) .
N1 C5 1.472(3) .
N1 C2 1.480(4) .
C1 C2 1.522(3) .
C2 C3 1.519(4) .
O2 C14 1.329(4) .
O2 C3 1.455(3) .
O3 C18 1.328(4) .
O3 C4 1.440(3) .
C3 C4 1.511(4) .
O4 C16 1.192(4) .
C4 C5 1.503(4) .
C5 C6 1.508(4) .
O5 C14 1.204(4) .
O6 C18 1.182(4) .
C8 C13 1.371(5) .
C8 C9 1.373(5) .
C8 C7 1.501(4) .
C9 C10 1.380(5) .
C10 C11 1.358(6) .
C11 C12 1.326(6) .
C12 C13 1.375(6) .
C14 C15 1.491(5) .
C16 C17 1.495(5) .
C18 C19 1.485(4) .
